data_4308720
loop_
_publ_author_name
'Japhet Irangu'
'Michael J. Ferguson'
'Robert B. Jordan'

_publ_contact_author_address
; 
Department of Chemistry University of Alberta Edmonton, 
Alberta T6G 2G2 Canada 
;
_publ_contact_author_email bob.jordan@ualberta.ca
_publ_contact_author_fax 1(780)4928231
_publ_contact_author_name 'Dr. Robert B. Jordan'
_publ_contact_author_phone 1(780)4925551
_publ_section_title
;
Reaction of Copper(II) with Ferrocene and 1,1'-Dimethylferrocene in
Aqueous Acetonitrile: The Copper(II/I) Self-Exchange Rate
;
_journal_name_full 'Inorganic Chemistry'
_journal_page_first 1619
_journal_page_last 1625
_journal_paper_doi 10.1021/ic048614i
_journal_volume 44
_journal_year 2005
_chemical_formula_moiety 'C10 H12 Cu F6 N4 O6 S2'
_chemical_formula_sum 'C10 H12 Cu F6 N4 O6 S2'
_chemical_formula_weight 525.90
_space_group_IT_number 61
_symmetry_cell_setting orthorhombic
_symmetry_space_group_name_Hall '-P 2ac 2ab'
_symmetry_space_group_name_H-M 'P b c a'
_atom_sites_solution_hydrogens geom
_atom_sites_solution_primary direct
_atom_sites_solution_secondary difmap
_audit_creation_method 'manual editing of SHELXL template'
_cell_angle_alpha 90.00
_cell_angle_beta 90.00
_cell_angle_gamma 90.00
_cell_formula_units_Z 8
_cell_length_a 13.5406(17)
_cell_length_b 10.8441(14)
_cell_length_c 27.725(4)
_cell_measurement_reflns_used 4662
_cell_measurement_temperature 193(2)
_cell_measurement_theta_max 26.372
_cell_measurement_theta_min 2.516
_cell_volume 4071.0(9)
_computing_cell_refinement 'Bruker SAINT (Bruker, 1997)'
_computing_data_collection 'Bruker SMART (Bruker, 1997)'
_computing_data_reduction 'Bruker SAINT (Bruker, 1997)'
_computing_molecular_graphics 'Bruker SHELXTL (Bruker, 1997)'
_computing_publication_material 'Bruker SHELXTL (Bruker, 1997)'
_computing_structure_refinement 'SHELXL-97 (Sheldrick, 1997)'
_computing_structure_solution 'SHELXS-97 (Sheldrick, 1990)'
_diffrn_ambient_temperature 193(2)
_diffrn_detector_area_resol_mean 8.192
_diffrn_measured_fraction_theta_full 0.997
_diffrn_measured_fraction_theta_max 0.997
_diffrn_measurement_device_type 'Bruker PLATFORM diffractometer/SMART 1000 CCD area detector'
_diffrn_measurement_method '\w scans'
_diffrn_radiation_monochromator graphite
_diffrn_radiation_source 'fine-focus sealed tube'
_diffrn_radiation_type MoK\a
_diffrn_radiation_wavelength 0.71073
_diffrn_reflns_av_R_equivalents 0.0485
_diffrn_reflns_av_sigmaI/netI 0.0342
_diffrn_reflns_limit_h_max 16
_diffrn_reflns_limit_h_min -15
_diffrn_reflns_limit_k_max 11
_diffrn_reflns_limit_k_min -13
_diffrn_reflns_limit_l_max 34
_diffrn_reflns_limit_l_min -34
_diffrn_reflns_number 17961
_diffrn_reflns_theta_full 26.41
_diffrn_reflns_theta_max 26.41
_diffrn_reflns_theta_min 1.47
_diffrn_standards_decay_% 0
_diffrn_standards_interval_time 0
_diffrn_standards_number 0
_exptl_absorpt_coefficient_mu 1.366
_exptl_absorpt_correction_T_max 0.7094
_exptl_absorpt_correction_T_min 0.5723
_exptl_absorpt_correction_type multi-scan
_exptl_absorpt_process_details 'SADABS (Sheldrick, 1996)'
_exptl_crystal_colour blue
_exptl_crystal_density_diffrn 1.716
_exptl_crystal_density_method 'not measured'
_exptl_crystal_description fragment
_exptl_crystal_F_000 2104
_exptl_crystal_size_max 0.46
_exptl_crystal_size_mid 0.41
_exptl_crystal_size_min 0.27
_refine_diff_density_max 0.806
_refine_diff_density_min -0.752
_refine_diff_density_rms 0.101
_refine_ls_extinction_method none
_refine_ls_goodness_of_fit_ref 1.040
_refine_ls_hydrogen_treatment constr
_refine_ls_matrix_type full
_refine_ls_number_parameters 266
_refine_ls_number_reflns 4170
_refine_ls_number_restraints 0
_refine_ls_restrained_S_all 1.040
_refine_ls_R_factor_all 0.0471
_refine_ls_R_factor_gt 0.0391
_refine_ls_shift/su_max 0.016
_refine_ls_shift/su_mean 0.000
_refine_ls_structure_factor_coef Fsqd
_refine_ls_weighting_details 'calc w=1/[\s^2^(Fo^2^)+(0.0708P)^2^+1.0748P] where P=(Fo^2^+2Fc^2^)/3'
_refine_ls_weighting_scheme calc
_refine_ls_wR_factor_gt 0.1032
_refine_ls_wR_factor_ref 0.1083
_reflns_number_gt 3565
_reflns_number_total 4170
_reflns_threshold_expression I>2\s(I)
_cod_data_source_file ic048614isi20041005_015358_3.cif
_cod_data_source_block V
_cod_depositor_comments
;
The following automatic conversions were performed:
'_symmetry_cell_setting' value 'Orthorhombic' changed to 'orthorhombic'
according to '/home/saulius/struct/CIF-dictionaries/cif_core.dic'
dictionary named 'cif_core.dic' version 2.4.1 from 2010-06-29.

Automatic conversion script
Id: cif_fix_enum 1527 2010-12-29 10:47:43Z saulius 
;
_cod_original_cell_volume 4071.1(9)
_cod_database_code 4308720

loop_
_symmetry_equiv_pos_as_xyz
'x, y, z'
'-x+1/2, -y, z+1/2'
'-x, y+1/2, -z+1/2'
'x+1/2, -y+1/2, -z'
'-x, -y, -z'
'x-1/2, y, -z-1/2'
'x, -y-1/2, z-1/2'
'-x-1/2, y-1/2, z'

loop_
_atom_site_label
_atom_site_type_symbol
_atom_site_fract_x
_atom_site_fract_y
_atom_site_fract_z
_atom_site_U_iso_or_equiv
_atom_site_adp_type
_atom_site_occupancy
_atom_site_symmetry_multiplicity
_atom_site_calc_flag
_atom_site_refinement_flags
_atom_site_disorder_assembly
_atom_site_disorder_group
Cu Cu 0.03116(2) 0.02062(3) 0.135667(10) 0.02328(12) Uani 1 1 d . . .
S1 S 0.10859(5) -0.25939(6) 0.07795(2) 0.02969(16) Uani 1 1 d . . .
S2 S -0.09679(5) 0.29058(6) 0.18920(2) 0.02897(16) Uani 1 1 d . . .
F11 F -0.01391(15) -0.40479(19) 0.03171(9) 0.0671(7) Uani 1 1 d . . .
F12 F -0.01245(17) -0.2181(2) 0.00583(8) 0.0679(6) Uani 1 1 d . . .
F13 F -0.08517(12) -0.26200(18) 0.07215(8) 0.0562(5) Uani 1 1 d . . .
F21 F -0.2021(2) 0.4432(2) 0.13768(8) 0.0766(7) Uani 1 1 d . . .
F22 F -0.23920(14) 0.2536(2) 0.12712(8) 0.0692(7) Uani 1 1 d . . .
F23 F -0.10795(15) 0.3253(2) 0.09498(7) 0.0589(6) Uani 1 1 d . . .
O11 O 0.10738(13) -0.12610(16) 0.08485(6) 0.0305(4) Uani 1 1 d . . .
O12 O 0.09799(18) -0.3305(2) 0.12140(8) 0.0478(5) Uani 1 1 d . . .
O13 O 0.18259(16) -0.3005(2) 0.04460(8) 0.0485(6) Uani 1 1 d . . .
O21 O -0.06770(15) 0.16367(17) 0.18200(7) 0.0347(4) Uani 1 1 d . . .
O22 O -0.01632(16) 0.3766(2) 0.18891(9) 0.0532(6) Uani 1 1 d . . .
O23 O -0.16994(17) 0.3074(2) 0.22621(8) 0.0509(6) Uani 1 1 d . . .
N1 N -0.07829(16) 0.02247(19) 0.08760(8) 0.0272(4) Uani 1 1 d . . .
N2 N 0.14815(16) 0.0162(2) 0.17908(8) 0.0290(5) Uani 1 1 d . . .
N3 N -0.03163(15) -0.1149(2) 0.17268(8) 0.0276(5) Uani 1 1 d . . .
N4 N 0.09138(15) 0.1668(2) 0.10397(8) 0.0283(5) Uani 1 1 d . . .
C1 C -0.13743(19) 0.0224(2) 0.05892(9) 0.0284(5) Uani 1 1 d . . .
C2 C -0.2135(2) 0.0230(3) 0.02188(11) 0.0489(8) Uani 1 1 d . . .
H2A H -0.2224 -0.0608 0.0094 0.059 Uiso 1 1 calc R . .
H2B H -0.1936 0.0779 -0.0045 0.059 Uiso 1 1 calc R . .
H2C H -0.2758 0.0523 0.0358 0.059 Uiso 1 1 calc R . .
C3 C 0.22051(19) 0.0146(2) 0.19959(9) 0.0280(5) Uani 1 1 d . . .
C4 C 0.3132(2) 0.0144(3) 0.22590(11) 0.0429(7) Uani 1 1 d . . .
H4A H 0.3444 0.0956 0.2232 0.051 Uiso 1 1 calc R . .
H4B H 0.3572 -0.0484 0.2123 0.051 Uiso 1 1 calc R . .
H4C H 0.3006 -0.0042 0.2599 0.051 Uiso 1 1 calc R . .
C5 C -0.05585(18) -0.2044(2) 0.18981(9) 0.0270(5) Uani 1 1 d . . .
C6 C -0.0874(2) -0.3197(3) 0.21167(12) 0.0433(7) Uani 1 1 d . . .
H6A H -0.1594 -0.3194 0.2154 0.052 Uiso 1 1 calc R . .
H6B H -0.0563 -0.3287 0.2434 0.052 Uiso 1 1 calc R . .
H6C H -0.0679 -0.3887 0.1910 0.052 Uiso 1 1 calc R . .
C7 C 0.11401(17) 0.2649(2) 0.09584(9) 0.0260(5) Uani 1 1 d . . .
C8 C 0.1397(2) 0.3930(2) 0.08621(11) 0.0366(6) Uani 1 1 d . . .
H8A H 0.1033 0.4469 0.1083 0.044 Uiso 1 1 calc R . .
H8B H 0.1224 0.4136 0.0529 0.044 Uiso 1 1 calc R . .
H8C H 0.2108 0.4047 0.0910 0.044 Uiso 1 1 calc R . .
C11 C -0.0067(2) -0.2869(3) 0.04547(11) 0.0391(7) Uani 1 1 d . . .
C21 C -0.1650(2) 0.3299(3) 0.13441(10) 0.0414(7) Uani 1 1 d . . .

loop_
_atom_site_aniso_label
_atom_site_aniso_U_11
_atom_site_aniso_U_22
_atom_site_aniso_U_33
_atom_site_aniso_U_23
_atom_site_aniso_U_13
_atom_site_aniso_U_12
Cu 0.02702(18) 0.01832(19) 0.02451(18) 0.00295(11) -0.00321(11) -0.00287(11)
S1 0.0348(3) 0.0212(3) 0.0331(3) -0.0069(2) -0.0027(3) 0.0049(2)
S2 0.0320(3) 0.0226(3) 0.0324(3) -0.0043(2) -0.0031(2) 0.0023(2)
F11 0.0667(12) 0.0395(12) 0.0951(17) -0.0389(11) -0.0246(11) 0.0038(9)
F12 0.0799(14) 0.0763(16) 0.0476(12) 0.0031(11) -0.0241(11) 0.0079(12)
F13 0.0357(9) 0.0479(12) 0.0851(14) -0.0226(10) 0.0051(9) -0.0041(8)
F21 0.0887(17) 0.0621(15) 0.0790(15) -0.0011(11) -0.0229(12) 0.0465(14)
F22 0.0422(11) 0.0970(19) 0.0683(13) -0.0150(12) -0.0197(9) -0.0074(11)
F23 0.0617(12) 0.0764(15) 0.0386(10) 0.0160(9) 0.0008(8) 0.0196(10)
O11 0.0357(9) 0.0197(9) 0.0361(10) -0.0056(7) 0.0041(7) 0.0005(7)
O12 0.0782(16) 0.0267(11) 0.0386(11) 0.0030(9) -0.0063(11) 0.0069(10)
O13 0.0433(11) 0.0419(13) 0.0605(14) -0.0204(10) 0.0071(10) 0.0100(9)
O21 0.0455(10) 0.0237(10) 0.0347(10) -0.0005(8) 0.0047(8) 0.0061(8)
O22 0.0513(12) 0.0344(13) 0.0739(17) -0.0017(11) -0.0185(11) -0.0124(10)
O23 0.0607(14) 0.0505(14) 0.0415(12) -0.0101(10) 0.0103(10) 0.0136(11)
N1 0.0322(11) 0.0211(11) 0.0282(10) -0.0002(8) -0.0044(9) -0.0014(8)
N2 0.0313(11) 0.0243(11) 0.0313(11) 0.0009(8) -0.0052(9) -0.0013(9)
N3 0.0334(11) 0.0228(12) 0.0266(11) 0.0008(9) 0.0008(8) -0.0017(9)
N4 0.0307(10) 0.0240(12) 0.0303(11) 0.0022(9) -0.0005(8) -0.0005(9)
C1 0.0332(13) 0.0220(13) 0.0302(13) 0.0021(10) 0.0022(11) -0.0003(10)
C2 0.0460(16) 0.061(2) 0.0394(16) 0.0078(15) -0.0128(13) -0.0143(15)
C3 0.0344(13) 0.0216(13) 0.0279(12) -0.0028(9) 0.0021(10) 0.0003(10)
C4 0.0337(14) 0.051(2) 0.0436(16) -0.0007(14) -0.0085(12) 0.0021(13)
C5 0.0304(12) 0.0244(13) 0.0263(12) 0.0006(10) -0.0004(10) 0.0003(10)
C6 0.0467(16) 0.0320(17) 0.0512(18) 0.0154(13) -0.0046(13) -0.0110(12)
C7 0.0278(11) 0.0242(14) 0.0260(12) 0.0016(9) 0.0006(9) 0.0005(10)
C8 0.0427(14) 0.0190(13) 0.0480(16) 0.0031(11) 0.0051(12) -0.0013(11)
C11 0.0421(15) 0.0306(16) 0.0447(16) -0.0134(13) -0.0080(12) 0.0024(12)
C21 0.0363(14) 0.0466(19) 0.0413(16) -0.0025(13) -0.0063(12) 0.0143(13)

loop_
_atom_type_symbol
_atom_type_description
_atom_type_scat_dispersion_real
_atom_type_scat_dispersion_imag
_atom_type_scat_source
C C 0.0033 0.0016 'International Tables Vol C Tables 4.2.6.8 and 6.1.1.4'
H H 0.0000 0.0000 'International Tables Vol C Tables 4.2.6.8 and 6.1.1.4'
N N 0.0061 0.0033 'International Tables Vol C Tables 4.2.6.8 and 6.1.1.4'
O O 0.0106 0.0060 'International Tables Vol C Tables 4.2.6.8 and 6.1.1.4'
F F 0.0171 0.0103 'International Tables Vol C Tables 4.2.6.8 and 6.1.1.4'
S S 0.1246 0.1234 'International Tables Vol C Tables 4.2.6.8 and 6.1.1.4'
Cu Cu 0.3201 1.2651 'International Tables Vol C Tables 4.2.6.8 and 6.1.1.4'

loop_
_geom_angle_atom_site_label_1
_geom_angle_atom_site_label_2
_geom_angle_atom_site_label_3
_geom_angle
_geom_angle_site_symmetry_1
_geom_angle_site_symmetry_3
_geom_angle_publ_flag
N3 Cu N4 174.51(9) . . ?
N3 Cu N2 90.61(9) . . ?
N4 Cu N2 87.70(9) . . ?
N3 Cu N1 91.99(8) . . ?
N4 Cu N1 90.08(9) . . ?
N2 Cu N1 175.20(9) . . ?
N3 Cu O11 89.82(8) . . ?
N4 Cu O11 95.40(8) . . ?
N2 Cu O11 89.81(8) . . ?
N1 Cu O11 86.15(8) . . ?
N3 Cu O21 87.89(8) . . ?
N4 Cu O21 87.16(8) . . ?
N2 Cu O21 97.74(8) . . ?
N1 Cu O21 86.40(8) . . ?
O11 Cu O21 172.13(6) . . ?
O13 S1 O12 116.31(14) . . ?
O13 S1 O11 113.62(13) . . ?
O12 S1 O11 114.87(12) . . ?
O13 S1 C11 103.19(14) . . ?
O12 S1 C11 103.88(15) . . ?
O11 S1 C11 102.54(12) . . ?
O22 S2 O23 116.42(15) . . ?
O22 S2 O21 114.29(13) . . ?
O23 S2 O21 114.01(13) . . ?
O22 S2 C21 103.12(15) . . ?
O23 S2 C21 102.46(14) . . ?
O21 S2 C21 104.19(13) . . ?
S1 O11 Cu 138.65(11) . . ?
S2 O21 Cu 146.61(12) . . ?
C1 N1 Cu 177.1(2) . . ?
C3 N2 Cu 172.9(2) . . ?
C5 N3 Cu 168.2(2) . . ?
C7 N4 Cu 161.9(2) . . ?
N1 C1 C2 179.7(3) . . ?
N2 C3 C4 179.2(3) . . ?
N3 C5 C6 179.7(3) . . ?
N4 C7 C8 177.8(3) . . ?
F13 C11 F12 107.5(3) . . ?
F13 C11 F11 107.3(3) . . ?
F12 C11 F11 107.2(3) . . ?
F13 C11 S1 112.2(2) . . ?
F12 C11 S1 111.4(2) . . ?
F11 C11 S1 111.0(2) . . ?
F22 C21 F21 107.6(3) . . ?
F22 C21 F23 106.9(3) . . ?
F21 C21 F23 108.0(3) . . ?
F22 C21 S2 111.5(2) . . ?
F21 C21 S2 110.5(2) . . ?
F23 C21 S2 112.25(19) . . ?

loop_
_geom_bond_atom_site_label_1
_geom_bond_atom_site_label_2
_geom_bond_distance
_geom_bond_site_symmetry_2
_geom_bond_publ_flag
Cu N3 1.984(2) . ?
Cu N4 1.987(2) . ?
Cu N2 1.990(2) . ?
Cu N1 1.993(2) . ?
Cu O11 2.3625(17) . ?
Cu O21 2.4184(18) . ?
S1 O13 1.435(2) . ?
S1 O12 1.437(2) . ?
S1 O11 1.4581(19) . ?
S1 C11 1.827(3) . ?
S2 O22 1.434(2) . ?
S2 O23 1.438(2) . ?
S2 O21 1.4454(19) . ?
S2 C21 1.828(3) . ?
F11 C11 1.337(3) . ?
F12 C11 1.331(4) . ?
F13 C11 1.322(4) . ?
F21 C21 1.330(4) . ?
F22 C21 1.318(4) . ?
F23 C21 1.339(3) . ?
N1 C1 1.129(3) . ?
N2 C3 1.133(3) . ?
N3 C5 1.129(3) . ?
N4 C7 1.130(3) . ?
C1 C2 1.455(4) . ?
C3 C4 1.452(4) . ?
C5 C6 1.454(4) . ?
C7 C8 1.457(4) . ?

loop_
_geom_torsion_atom_site_label_1
_geom_torsion_atom_site_label_2
_geom_torsion_atom_site_label_3
_geom_torsion_atom_site_label_4
_geom_torsion
_geom_torsion_site_symmetry_1
_geom_torsion_site_symmetry_2
_geom_torsion_site_symmetry_3
_geom_torsion_site_symmetry_4
_geom_torsion_publ_flag
O13 S1 O11 Cu -171.20(15) . . . . ?
O12 S1 O11 Cu -33.8(2) . . . . ?
C11 S1 O11 Cu 78.16(19) . . . . ?
N3 Cu O11 S1 3.66(17) . . . . ?
N4 Cu O11 S1 -178.06(17) . . . . ?
N2 Cu O11 S1 94.27(17) . . . . ?
N1 Cu O11 S1 -88.35(17) . . . . ?
O21 Cu O11 S1 -69.4(5) . . . . ?
O22 S2 O21 Cu -45.8(3) . . . . ?
O23 S2 O21 Cu 176.9(2) . . . . ?
C21 S2 O21 Cu 66.0(2) . . . . ?
N3 Cu O21 S2 -175.1(2) . . . . ?
N4 Cu O21 S2 7.3(2) . . . . ?
N2 Cu O21 S2 94.6(2) . . . . ?
N1 Cu O21 S2 -82.9(2) . . . . ?
O11 Cu O21 S2 -101.9(5) . . . . ?
N3 Cu N1 C1 -120(4) . . . . ?
N4 Cu N1 C1 65(4) . . . . ?
N2 Cu N1 C1 3(5) . . . . ?
O11 Cu N1 C1 -30(4) . . . . ?
O21 Cu N1 C1 152(4) . . . . ?
N3 Cu N2 C3 135.7(17) . . . . ?
N4 Cu N2 C3 -49.5(17) . . . . ?
N1 Cu N2 C3 13(2) . . . . ?
O11 Cu N2 C3 45.9(17) . . . . ?
O21 Cu N2 C3 -136.3(17) . . . . ?
N4 Cu N3 C5 -146.7(10) . . . . ?
N2 Cu N3 C5 -74.7(10) . . . . ?
N1 Cu N3 C5 101.3(10) . . . . ?
O11 Cu N3 C5 15.1(10) . . . . ?
O21 Cu N3 C5 -172.4(10) . . . . ?
N3 Cu N4 C7 -11.5(13) . . . . ?
N2 Cu N4 C7 -83.6(7) . . . . ?
N1 Cu N4 C7 100.6(7) . . . . ?
O11 Cu N4 C7 -173.2(7) . . . . ?
O21 Cu N4 C7 14.3(7) . . . . ?
Cu N1 C1 C2 -78(81) . . . . ?
Cu N2 C3 C4 88(18) . . . . ?
Cu N3 C5 C6 -96(100) . . . . ?
Cu N4 C7 C8 -30(8) . . . . ?
O13 S1 C11 F13 175.7(2) . . . . ?
O12 S1 C11 F13 53.9(2) . . . . ?
O11 S1 C11 F13 -66.0(2) . . . . ?
O13 S1 C11 F12 -63.8(2) . . . . ?
O12 S1 C11 F12 174.4(2) . . . . ?
O11 S1 C11 F12 54.5(2) . . . . ?
O13 S1 C11 F11 55.7(3) . . . . ?
O12 S1 C11 F11 -66.1(3) . . . . ?
O11 S1 C11 F11 174.0(2) . . . . ?
O22 S2 C21 F22 175.9(2) . . . . ?
O23 S2 C21 F22 -62.8(2) . . . . ?
O21 S2 C21 F22 56.3(2) . . . . ?
O22 S2 C21 F21 -64.6(3) . . . . ?
O23 S2 C21 F21 56.7(3) . . . . ?
O21 S2 C21 F21 175.8(2) . . . . ?
O22 S2 C21 F23 56.0(3) . . . . ?
O23 S2 C21 F23 177.3(2) . . . . ?
O21 S2 C21 F23 -63.6(3) . . . . ?
